data_7150613
loop_
_publ_author_name
'Rahanyan, Nelli'
'Linden, Anthony'
'Baldridge, Kim K.'
'Siegel, Jay S.'

_publ_section_title
;
 Diels--Alder reactions of 3,6-disubstituted 1,2,4,5-tetrazines.
 Synthesis and X-ray crystal structures of diazafluoranthene
 derivatives
;
_journal_issue 10
_journal_name_full 'Organic &amp; Biomolecular Chemistry'
_journal_page_first 2082
_journal_page_last 2092
_journal_paper_doi 10.1039/b820551e
_journal_volume 7
_journal_year 2009
_chemical_formula_moiety 'C12 H6 Br2'
_chemical_formula_sum 'C12 H6 Br2'
_chemical_formula_weight 309.99
_chemical_name_systematic
;
?
;
_space_group_IT_number 14
_symmetry_cell_setting monoclinic
_symmetry_Int_Tables_number 14
_symmetry_space_group_name_Hall '-P 2ybc'
_symmetry_space_group_name_H-M 'P 1 21/c 1'
_atom_sites_solution_hydrogens geom
_atom_sites_solution_primary direct
_atom_sites_solution_secondary difmap
_audit_creation_date 06-09-07
_audit_creation_method SHELXL-97
_cell_angle_alpha 90.00
_cell_angle_beta 105.7697(13)
_cell_angle_gamma 90.00
_cell_formula_units_Z 4
_cell_length_a 7.8327(2)
_cell_length_b 19.1058(4)
_cell_length_c 6.8699(2)
_cell_measurement_reflns_used 11983
_cell_measurement_temperature 160(1)
_cell_measurement_theta_max 30.0
_cell_measurement_theta_min 2.0
_cell_volume 989.39(4)
_computing_cell_refinement 'DENZO-SMN (Otwinowski & Minor, 1997)'
_computing_data_collection 'COLLECT (Nonius, 2000)'
_computing_data_reduction 'DENZO-SMN and SCALEPACK (Otwinowski & Minor, 1997)'
_computing_molecular_graphics 'ORTEPII (Johnson, 1976)'
_computing_publication_material 'SHELXL97 and PLATON (Spek, 2006)'
_computing_structure_refinement 'SHELXL97 (Sheldrick, 1997)'
_computing_structure_solution 'SIR92 (Altomare et al., 1994)'
_diffrn_ambient_temperature 160(1)
_diffrn_detector '65 mm CCD camera on \k goniostat'
_diffrn_detector_area_resol_mean 9
_diffrn_measured_fraction_theta_full 1.000
_diffrn_measured_fraction_theta_max 1.000
_diffrn_measurement_device_type 'Nonius KappaCCD area-detector diffractometer'
_diffrn_measurement_method '\f and \w scans with \k offsets'
_diffrn_radiation_monochromator 'horizontally mounted graphite crystal'
_diffrn_radiation_source 'Nonius FR590 sealed tube generator'
_diffrn_radiation_type 'Mo K\a'
_diffrn_radiation_wavelength 0.71073
_diffrn_reflns_av_R_equivalents 0.0840
_diffrn_reflns_av_sigmaI/netI 0.0369
_diffrn_reflns_limit_h_max 11
_diffrn_reflns_limit_h_min -11
_diffrn_reflns_limit_k_max 26
_diffrn_reflns_limit_k_min -26
_diffrn_reflns_limit_l_max 9
_diffrn_reflns_limit_l_min -9
_diffrn_reflns_number 22044
_diffrn_reflns_theta_full 30.03
_diffrn_reflns_theta_max 30.03
_diffrn_reflns_theta_min 2.13
_diffrn_standards_decay_% 0
_diffrn_standards_number 0
_exptl_absorpt_coefficient_mu 8.167
_exptl_absorpt_correction_T_max 0.394
_exptl_absorpt_correction_T_min 0.189
_exptl_absorpt_correction_type multi-scan
_exptl_absorpt_process_details '(Blessing, 1995)'
_exptl_crystal_colour 'pale yellow'
_exptl_crystal_density_diffrn 2.081
_exptl_crystal_density_method 'not measured'
_exptl_crystal_description tablet
_exptl_crystal_F_000 592
_exptl_crystal_size_max 0.35
_exptl_crystal_size_mid 0.25
_exptl_crystal_size_min 0.12
_refine_diff_density_max 0.887
_refine_diff_density_min -0.760
_refine_diff_density_rms 0.190
_refine_ls_extinction_coef 0.0182(13)
_refine_ls_extinction_expression Fc^*^=kFc[1+0.001xFc^2^\l^3^/sin(2\q)]^-1/4^
_refine_ls_extinction_method SHELXL
_refine_ls_goodness_of_fit_ref 1.086
_refine_ls_hydrogen_treatment constr
_refine_ls_matrix_type full
_refine_ls_number_parameters 128
_refine_ls_number_reflns 2893
_refine_ls_number_restraints 0
_refine_ls_restrained_S_all 1.086
_refine_ls_R_factor_all 0.0542
_refine_ls_R_factor_gt 0.0402
_refine_ls_shift/su_max 0.001
_refine_ls_shift/su_mean 0.000
_refine_ls_structure_factor_coef Fsqd
_refine_ls_weighting_details 'w=1/[\s^2^(Fo^2^)+(0.0567P)^2^+0.3292P] where P=(Fo^2^+2Fc^2^)/3'
_refine_ls_weighting_scheme calc
_refine_ls_wR_factor_gt 0.0937
_refine_ls_wR_factor_ref 0.1004
_reflns_number_gt 2315
_reflns_number_total 2893
_reflns_threshold_expression 'I > 2\s(I)'
_cod_data_source_file b820551e.txt
_cod_data_source_block SG0630
_cod_database_code 7150613

loop_
_symmetry_equiv_pos_as_xyz
'x, y, z'
'-x, y+1/2, -z+1/2'
'-x, -y, -z'
'x, -y-1/2, z-1/2'

loop_
_atom_site_label
_atom_site_type_symbol
_atom_site_fract_x
_atom_site_fract_y
_atom_site_fract_z
_atom_site_U_iso_or_equiv
_atom_site_adp_type
_atom_site_occupancy
_atom_site_symmetry_multiplicity
_atom_site_calc_flag
_atom_site_refinement_flags
_atom_site_disorder_assembly
_atom_site_disorder_group
Br1 Br 0.23894(5) 0.498298(15) 0.31780(6) 0.03529(13) Uani 1 1 d . . .
Br2 Br 0.44219(4) 0.907248(15) 0.38477(5) 0.02987(13) Uani 1 1 d . . .
C1 C 0.4957(4) 0.72605(15) 0.3979(4) 0.0224(6) Uani 1 1 d . . .
H1 H 0.6105 0.7464 0.4268 0.027 Uiso 1 1 calc R . .
C2 C 0.4597(4) 0.65638(15) 0.3864(4) 0.0226(6) Uani 1 1 d . . .
H2 H 0.5453 0.6200 0.4058 0.027 Uiso 1 1 calc R . .
C3 C 0.2667(4) 0.64643(14) 0.3392(4) 0.0195(5) Uani 1 1 d . . .
C4 C 0.1516(4) 0.59088(13) 0.3054(4) 0.0220(5) Uani 1 1 d . . .
C5 C -0.0342(4) 0.60224(15) 0.2586(4) 0.0247(6) Uani 1 1 d . . .
H5 H -0.1123 0.5632 0.2361 0.030 Uiso 1 1 calc R . .
C6 C -0.1029(4) 0.66875(16) 0.2452(4) 0.0239(6) Uani 1 1 d . . .
H6 H -0.2277 0.6752 0.2132 0.029 Uiso 1 1 calc R . .
C7 C 0.0112(4) 0.72791(15) 0.2788(4) 0.0207(5) Uani 1 1 d . . .
C8 C -0.0365(4) 0.80041(15) 0.2687(4) 0.0248(6) Uani 1 1 d . . .
H8 H -0.1578 0.8136 0.2390 0.030 Uiso 1 1 calc R . .
C9 C 0.0921(4) 0.85072(15) 0.3017(4) 0.0256(6) Uani 1 1 d . . .
H9 H 0.0583 0.8986 0.2942 0.031 Uiso 1 1 calc R . .
C10 C 0.2750(4) 0.83337(15) 0.3470(4) 0.0222(6) Uani 1 1 d . . .
C11 C 0.3278(4) 0.76470(14) 0.3583(4) 0.0188(5) Uani 1 1 d . . .
C12 C 0.1907(4) 0.71408(14) 0.3233(4) 0.0188(5) Uani 1 1 d . . .

loop_
_atom_site_aniso_label
_atom_site_aniso_U_11
_atom_site_aniso_U_22
_atom_site_aniso_U_33
_atom_site_aniso_U_23
_atom_site_aniso_U_13
_atom_site_aniso_U_12
Br1 0.0359(2) 0.01568(17) 0.0537(2) -0.00059(12) 0.01103(16) -0.00078(11)
Br2 0.0394(2) 0.01899(17) 0.03155(19) -0.00108(11) 0.01015(13) -0.00754(11)
C1 0.0204(13) 0.0228(13) 0.0241(13) -0.0014(11) 0.0060(10) -0.0013(11)
C2 0.0218(14) 0.0224(13) 0.0233(13) 0.0006(10) 0.0055(10) 0.0021(10)
C3 0.0241(14) 0.0163(12) 0.0182(12) -0.0004(9) 0.0060(10) 0.0004(10)
C4 0.0262(15) 0.0154(12) 0.0249(13) 0.0007(10) 0.0077(11) 0.0004(10)
C5 0.0233(14) 0.0269(14) 0.0236(13) -0.0003(11) 0.0058(11) -0.0063(11)
C6 0.0181(13) 0.0300(15) 0.0244(13) -0.0004(11) 0.0071(10) -0.0003(11)
C7 0.0241(14) 0.0217(12) 0.0172(12) 0.0007(10) 0.0073(10) 0.0000(10)
C8 0.0254(15) 0.0249(14) 0.0245(14) 0.0027(11) 0.0075(11) 0.0064(11)
C9 0.0348(16) 0.0205(13) 0.0220(13) 0.0025(10) 0.0086(11) 0.0057(12)
C10 0.0309(15) 0.0184(12) 0.0177(12) -0.0006(9) 0.0074(10) -0.0043(11)
C11 0.0199(13) 0.0184(12) 0.0183(12) -0.0002(9) 0.0055(10) -0.0008(10)
C12 0.0221(13) 0.0177(12) 0.0166(12) 0.0004(9) 0.0055(10) -0.0005(10)

loop_
_atom_type_symbol
_atom_type_description
_atom_type_number_in_cell
_atom_type_scat_dispersion_real
_atom_type_scat_dispersion_imag
_atom_type_scat_source
C C 48 0.0033 0.0016
; International Tables for Crystallography (1992).
Vol. C, Tables 4.2.6.8 and 6.1.1.4
;
H H 24 0.0000 0.0000
; International Tables for Crystallography (1992).
Vol. C, Tables 4.2.6.8 and 6.1.1.4
;
Br Br 8 -0.2901 2.4595
; International Tables for Crystallography (1992).
Vol. C, Tables 4.2.6.8 and 6.1.1.4
;

loop_
_geom_angle_atom_site_label_1
_geom_angle_atom_site_label_2
_geom_angle_atom_site_label_3
_geom_angle
_geom_angle_site_symmetry_1
_geom_angle_site_symmetry_3
_geom_angle_publ_flag
C2 C1 C11 108.7(3) . . ?
C2 C1 H1 125.6 . . ?
C11 C1 H1 125.6 . . ?
C1 C2 C3 108.9(3) . . ?
C1 C2 H2 125.5 . . ?
C3 C2 H2 125.5 . . ?
C4 C3 C12 116.8(3) . . ?
C4 C3 C2 136.7(3) . . ?
C12 C3 C2 106.6(2) . . ?
C3 C4 C5 120.5(3) . . ?
C3 C4 Br1 120.2(2) . . ?
C5 C4 Br1 119.3(2) . . ?
C6 C5 C4 121.0(3) . . ?
C6 C5 H5 119.5 . . ?
C4 C5 H5 119.5 . . ?
C5 C6 C7 120.5(3) . . ?
C5 C6 H6 119.7 . . ?
C7 C6 H6 119.7 . . ?
C12 C7 C6 116.2(3) . . ?
C12 C7 C8 115.6(3) . . ?
C6 C7 C8 128.2(3) . . ?
C9 C8 C7 120.1(3) . . ?
C9 C8 H8 119.9 . . ?
C7 C8 H8 119.9 . . ?
C8 C9 C10 121.8(3) . . ?
C8 C9 H9 119.1 . . ?
C10 C9 H9 119.1 . . ?
C11 C10 C9 120.4(3) . . ?
C11 C10 Br2 121.2(2) . . ?
C9 C10 Br2 118.3(2) . . ?
C10 C11 C12 116.1(3) . . ?
C10 C11 C1 137.2(3) . . ?
C12 C11 C1 106.7(2) . . ?
C7 C12 C3 125.0(3) . . ?
C7 C12 C11 125.9(2) . . ?
C3 C12 C11 109.1(2) . . ?

loop_
_geom_bond_atom_site_label_1
_geom_bond_atom_site_label_2
_geom_bond_distance
_geom_bond_site_symmetry_2
_geom_bond_publ_flag
Br1 C4 1.890(3) . ?
Br2 C10 1.894(3) . ?
C1 C2 1.358(4) . ?
C1 C11 1.467(4) . ?
C1 H1 0.9500 . ?
C2 C3 1.470(4) . ?
C2 H2 0.9500 . ?
C3 C4 1.371(4) . ?
C3 C12 1.415(4) . ?
C4 C5 1.419(4) . ?
C5 C6 1.373(4) . ?
C5 H5 0.9500 . ?
C6 C7 1.420(4) . ?
C6 H6 0.9500 . ?
C7 C12 1.380(4) . ?
C7 C8 1.431(4) . ?
C8 C9 1.366(4) . ?
C8 H8 0.9500 . ?
C9 C10 1.420(4) . ?
C9 H9 0.9500 . ?
C10 C11 1.372(4) . ?
C11 C12 1.417(4) . ?

loop_
_geom_torsion_atom_site_label_1
_geom_torsion_atom_site_label_2
_geom_torsion_atom_site_label_3
_geom_torsion_atom_site_label_4
_geom_torsion
_geom_torsion_site_symmetry_1
_geom_torsion_site_symmetry_2
_geom_torsion_site_symmetry_3
_geom_torsion_site_symmetry_4
_geom_torsion_publ_flag
C11 C1 C2 C3 -0.1(3) . . . . ?
C1 C2 C3 C4 178.5(3) . . . . ?
C1 C2 C3 C12 0.0(3) . . . . ?
C12 C3 C4 C5 -0.4(4) . . . . ?
C2 C3 C4 C5 -178.8(3) . . . . ?
C12 C3 C4 Br1 178.81(19) . . . . ?
C2 C3 C4 Br1 0.4(5) . . . . ?
C3 C4 C5 C6 0.2(4) . . . . ?
Br1 C4 C5 C6 -179.0(2) . . . . ?
C4 C5 C6 C7 -0.2(4) . . . . ?
C5 C6 C7 C12 0.4(4) . . . . ?
C5 C6 C7 C8 179.1(3) . . . . ?
C12 C7 C8 C9 0.1(4) . . . . ?
C6 C7 C8 C9 -178.6(3) . . . . ?
C7 C8 C9 C10 -0.2(4) . . . . ?
C8 C9 C10 C11 0.2(4) . . . . ?
C8 C9 C10 Br2 178.7(2) . . . . ?
C9 C10 C11 C12 -0.2(4) . . . . ?
Br2 C10 C11 C12 -178.73(18) . . . . ?
C9 C10 C11 C1 179.5(3) . . . . ?
Br2 C10 C11 C1 1.0(5) . . . . ?
C2 C1 C11 C10 -179.6(3) . . . . ?
C2 C1 C11 C12 0.2(3) . . . . ?
C6 C7 C12 C3 -0.6(4) . . . . ?
C8 C7 C12 C3 -179.5(3) . . . . ?
C6 C7 C12 C11 178.7(2) . . . . ?
C8 C7 C12 C11 -0.2(4) . . . . ?
C4 C3 C12 C7 0.6(4) . . . . ?
C2 C3 C12 C7 179.5(2) . . . . ?
C4 C3 C12 C11 -178.8(2) . . . . ?
C2 C3 C12 C11 0.1(3) . . . . ?
C10 C11 C12 C7 0.2(4) . . . . ?
C1 C11 C12 C7 -179.6(2) . . . . ?
C10 C11 C12 C3 179.7(2) . . . . ?
C1 C11 C12 C3 -0.1(3) . . . . ?

loop_
_cod_related_entry_id
_cod_related_entry_database
_cod_related_entry_code
1 ChemSpider 25942851
